data_1504672
loop_
_publ_author_name
'Palomo, Claudio'
'Oiarbide, Mikel'
'Garc\'ia, Jes\'us M'
'Ba\~nuelos, Patricia'
'Odriozola, Jos\'e M'
'Razkin, Jes\'us'
'Linden, Anthony'

_publ_section_title
;
 Catalytic Michael reactions of ketoesters with a camphor-derived acrylate
 equivalent: stereoselective access to all-carbon quaternary centers.
;
_journal_issue 13
_journal_name_full 'Organic letters'
_journal_page_first 2637
_journal_page_last 2640
_journal_paper_doi 10.1021/ol800564d
_journal_volume 10
_journal_year 2008
_chemical_absolute_configuration syn
_chemical_formula_moiety 'C21 H34 O5'
_chemical_formula_sum 'C21 H34 O5'
_chemical_formula_weight 366.49
_chemical_name_systematic
; 
 ? 
;
_space_group_IT_number 19
_symmetry_cell_setting orthorhombic
_symmetry_Int_Tables_number 19
_symmetry_space_group_name_Hall 'P 2ac 2ab'
_symmetry_space_group_name_H-M 'P 21 21 21'
_atom_sites_solution_hydrogens mixed
_atom_sites_solution_primary direct
_atom_sites_solution_secondary difmap
_audit_creation_date 04-11-11
_audit_creation_method SHELXL-97
_cell_angle_alpha 90.00
_cell_angle_beta 90.00
_cell_angle_gamma 90.00
_cell_formula_units_Z 4
_cell_length_a 6.5252(3)
_cell_length_b 11.7360(5)
_cell_length_c 26.8237(12)
_cell_measurement_reflns_used 2093
_cell_measurement_temperature 160(1)
_cell_measurement_theta_max 25.0
_cell_measurement_theta_min 2.0
_cell_volume 2054.15(16)
_computing_cell_refinement 'DENZO-SMN (Otwinowski & Minor, 1997)'
_computing_data_collection 'COLLECT (Nonius, 2000)'
_computing_data_reduction 'DENZO-SMN and SCALEPACK (Otwinowski & Minor, 1997)'
_computing_molecular_graphics 'ORTEPII (Johnson, 1976)'
_computing_publication_material 'SHELXL97 and PLATON (Spek, 2003)'
_computing_structure_refinement 'SHELXL97 (Sheldrick, 1997)'
_computing_structure_solution 'SIR92 (Altomare et al., 1994)'
_diffrn_ambient_temperature 160(1)
_diffrn_detector '65 mm CCD camera on \k goniostat'
_diffrn_detector_area_resol_mean 9
_diffrn_measured_fraction_theta_full 0.994
_diffrn_measured_fraction_theta_max 0.994
_diffrn_measurement_device_type 'Nonius KappaCCD area-detector diffractometer'
_diffrn_measurement_method '\f and \w scans with \k offsets'
_diffrn_radiation_monochromator 'horizontally mounted graphite crystal'
_diffrn_radiation_source 'Nonius FR590 sealed tube generator'
_diffrn_radiation_type 'Mo K\a'
_diffrn_radiation_wavelength 0.71073
_diffrn_reflns_av_R_equivalents 0.0840
_diffrn_reflns_av_sigmaI/netI 0.0615
_diffrn_reflns_limit_h_max 7
_diffrn_reflns_limit_h_min -7
_diffrn_reflns_limit_k_max 13
_diffrn_reflns_limit_k_min -13
_diffrn_reflns_limit_l_max 31
_diffrn_reflns_limit_l_min -31
_diffrn_reflns_number 18987
_diffrn_reflns_theta_full 25.00
_diffrn_reflns_theta_max 25.00
_diffrn_reflns_theta_min 2.86
_diffrn_standards_decay_% 0
_diffrn_standards_number 0
_exptl_absorpt_coefficient_mu 0.083
_exptl_absorpt_correction_type none
_exptl_crystal_colour colourless
_exptl_crystal_density_diffrn 1.185
_exptl_crystal_density_method 'not measured'
_exptl_crystal_description plate
_exptl_crystal_F_000 800
_exptl_crystal_size_max 0.22
_exptl_crystal_size_mid 0.20
_exptl_crystal_size_min 0.02
_refine_diff_density_max 0.184
_refine_diff_density_min -0.190
_refine_diff_density_rms 0.045
_refine_ls_abs_structure_details 'Flack & Bernardinelli (1999, 2000)'
_refine_ls_abs_structure_Flack 0(2)
_refine_ls_extinction_method none
_refine_ls_goodness_of_fit_ref 1.135
_refine_ls_hydrogen_treatment mixed
_refine_ls_matrix_type full
_refine_ls_number_parameters 246
_refine_ls_number_reflns 2091
_refine_ls_number_restraints 0
_refine_ls_restrained_S_all 1.135
_refine_ls_R_factor_all 0.0917
_refine_ls_R_factor_gt 0.0535
_refine_ls_shift/su_max 0.001
_refine_ls_shift/su_mean 0.000
_refine_ls_structure_factor_coef Fsqd
_refine_ls_weighting_details 'w=1/[\s^2^(Fo^2^)+(0.0342P)^2^+0.8337P] where P=(Fo^2^+2Fc^2^)/3'
_refine_ls_weighting_scheme calc
_refine_ls_wR_factor_gt 0.0991
_refine_ls_wR_factor_ref 0.1159
_reflns_number_gt 1474
_reflns_number_total 2092
_reflns_threshold_expression 'I > 2\s(I)'
_cod_data_source_file ol800564d_si.cif
_cod_data_source_block 14a
_cod_depositor_comments
;
The following automatic conversions were performed:

'_atom_sites_solution_hydrogens' value 'geom & difmap' was changed to
'mixed'.

Automatic conversion script
Id: cif_fix_values 6452 2018-10-05 10:23:21Z andrius 
;
_cod_original_sg_symbol_H-M 'P 21 21 21   '
_cod_database_code 1504672

loop_
_symmetry_equiv_pos_as_xyz
'x, y, z'
'-x+1/2, -y, z+1/2'
'x+1/2, -y+1/2, -z'
'-x, y+1/2, -z+1/2'

loop_
_atom_site_label
_atom_site_type_symbol
_atom_site_fract_x
_atom_site_fract_y
_atom_site_fract_z
_atom_site_U_iso_or_equiv
_atom_site_adp_type
_atom_site_occupancy
_atom_site_symmetry_multiplicity
_atom_site_calc_flag
_atom_site_refinement_flags
O1 O 0.5863(5) 0.7157(3) 0.61339(11) 0.0414(8) Uani 1 1 d .
H1 H 0.661(7) 0.743(3) 0.5928(14) 0.038(14) Uiso 1 1 d .
O11 O 0.8173(6) 0.4847(2) 0.65503(11) 0.0662(11) Uani 1 1 d .
O15 O 1.0574(5) 0.2883(2) 0.50686(9) 0.0426(8) Uani 1 1 d .
O16 O 1.1785(4) 0.3885(2) 0.44121(9) 0.0349(7) Uani 1 1 d .
O19 O 1.2122(5) 0.6590(2) 0.47187(10) 0.0449(8) Uani 1 1 d .
C1 C 0.7076(6) 0.6804(3) 0.65518(13) 0.0317(10) Uani 1 1 d .
C2 C 0.8410(6) 0.7754(3) 0.68005(13) 0.0303(9) Uani 1 1 d .
C3 C 0.9801(6) 0.7112(4) 0.71745(14) 0.0376(10) Uani 1 1 d .
H31 H 1.0872 0.7622 0.7310 0.045 Uiso 1 1 calc R
H32 H 1.0467 0.6449 0.7014 0.045 Uiso 1 1 calc R
C4 C 0.8303(6) 0.6720(4) 0.75927(15) 0.0466(12) Uani 1 1 d .
H41 H 0.8268 0.5879 0.7620 0.056 Uiso 1 1 calc R
H42 H 0.8688 0.7049 0.7919 0.056 Uiso 1 1 calc R
C5 C 0.6236(6) 0.7192(4) 0.74111(14) 0.0379(11) Uani 1 1 d .
H5 H 0.5174 0.7261 0.7678 0.045 Uiso 1 1 calc R
C6 C 0.5587(6) 0.6461(3) 0.69687(13) 0.0380(11) Uani 1 1 d .
H61 H 0.4152 0.6624 0.6872 0.046 Uiso 1 1 calc R
H62 H 0.5716 0.5640 0.7048 0.046 Uiso 1 1 calc R
C7 C 0.9533(7) 0.8548(3) 0.64498(14) 0.0385(11) Uani 1 1 d .
H71 H 1.0564 0.8117 0.6263 0.058 Uiso 1 1 calc R
H72 H 1.0209 0.9150 0.6643 0.058 Uiso 1 1 calc R
H73 H 0.8554 0.8891 0.6217 0.058 Uiso 1 1 calc R
C8 C 0.6834(6) 0.8329(3) 0.71675(15) 0.0376(11) Uani 1 1 d .
C9 C 0.7848(7) 0.9172(4) 0.75273(17) 0.0588(14) Uani 1 1 d .
H91 H 0.8211 0.9870 0.7347 0.088 Uiso 1 1 calc R
H92 H 0.9090 0.8828 0.7668 0.088 Uiso 1 1 calc R
H93 H 0.6892 0.9356 0.7797 0.088 Uiso 1 1 calc R
C10 C 0.5047(7) 0.8948(4) 0.69236(18) 0.0516(12) Uani 1 1 d .
H101 H 0.4128 0.9243 0.7182 0.077 Uiso 1 1 calc R
H102 H 0.4295 0.8417 0.6709 0.077 Uiso 1 1 calc R
H103 H 0.5568 0.9582 0.6723 0.077 Uiso 1 1 calc R
C11 C 0.8331(7) 0.5776(3) 0.63609(14) 0.0419(12) Uani 1 1 d .
C12 C 0.9774(7) 0.5937(3) 0.59195(14) 0.0416(11) Uani 1 1 d .
H121 H 1.1157 0.6139 0.6042 0.050 Uiso 1 1 calc R
H122 H 0.9274 0.6570 0.5708 0.050 Uiso 1 1 calc R
C13 C 0.9896(6) 0.4847(3) 0.56102(13) 0.0345(10) Uani 1 1 d .
H131 H 0.8509 0.4672 0.5481 0.041 Uiso 1 1 calc R
H132 H 1.0303 0.4213 0.5833 0.041 Uiso 1 1 calc R
C14 C 1.1386(6) 0.4883(3) 0.51688(14) 0.0338(10) Uani 1 1 d .
C15 C 1.1170(6) 0.3754(3) 0.48879(15) 0.0359(10) Uani 1 1 d .
C17 C 1.1676(7) 0.2866(3) 0.40912(14) 0.0353(10) Uani 1 1 d .
H17 H 1.1990 0.2170 0.4292 0.042 Uiso 1 1 calc R
C18 C 0.9524(8) 0.2785(4) 0.38836(15) 0.0518(13) Uani 1 1 d .
H181 H 0.8551 0.2677 0.4158 0.078 Uiso 1 1 calc R
H182 H 0.9438 0.2136 0.3654 0.078 Uiso 1 1 calc R
H183 H 0.9192 0.3488 0.3704 0.078 Uiso 1 1 calc R
C19 C 1.0861(7) 0.5850(4) 0.48164(14) 0.0365(11) Uani 1 1 d .
C20 C 0.8724(6) 0.5880(4) 0.46093(15) 0.0441(12) Uani 1 1 d .
H201 H 0.7843 0.6330 0.4830 0.066 Uiso 1 1 calc R
H202 H 0.8189 0.5102 0.4585 0.066 Uiso 1 1 calc R
H203 H 0.8745 0.6229 0.4277 0.066 Uiso 1 1 calc R
C21 C 1.3636(6) 0.4976(4) 0.53399(15) 0.0412(11) Uani 1 1 d .
H211 H 1.3938 0.4365 0.5578 0.062 Uiso 1 1 calc R
H212 H 1.3857 0.5716 0.5500 0.062 Uiso 1 1 calc R
H213 H 1.4544 0.4907 0.5050 0.062 Uiso 1 1 calc R
C22 C 1.3294(7) 0.3030(4) 0.37019(15) 0.0476(12) Uani 1 1 d .
H221 H 1.2963 0.3701 0.3500 0.071 Uiso 1 1 calc R
H222 H 1.3352 0.2355 0.3487 0.071 Uiso 1 1 calc R
H223 H 1.4626 0.3141 0.3864 0.071 Uiso 1 1 calc R

loop_
_atom_site_aniso_label
_atom_site_aniso_U_11
_atom_site_aniso_U_22
_atom_site_aniso_U_33
_atom_site_aniso_U_23
_atom_site_aniso_U_13
_atom_site_aniso_U_12
O1 0.046(2) 0.0448(18) 0.0332(17) 0.0042(15) -0.0021(16) -0.0109(17)
O11 0.112(3) 0.0301(17) 0.0566(19) 0.0063(15) 0.039(2) 0.008(2)
O15 0.061(2) 0.0276(16) 0.0396(16) -0.0013(14) 0.0122(15) -0.0081(16)
O16 0.0454(17) 0.0291(14) 0.0303(15) -0.0032(12) 0.0075(14) -0.0009(14)
O19 0.056(2) 0.0367(17) 0.0416(17) 0.0055(14) 0.0024(15) -0.0114(18)
C1 0.038(2) 0.031(2) 0.026(2) 0.0038(18) 0.001(2) 0.001(2)
C2 0.030(2) 0.029(2) 0.032(2) 0.0008(18) -0.0008(19) 0.003(2)
C3 0.029(2) 0.043(2) 0.041(2) 0.002(2) -0.001(2) 0.006(2)
C4 0.044(3) 0.059(3) 0.037(2) 0.007(2) 0.001(2) 0.003(3)
C5 0.032(2) 0.050(3) 0.032(2) -0.006(2) 0.0048(19) 0.002(2)
C6 0.039(3) 0.038(2) 0.037(2) 0.004(2) 0.003(2) -0.003(2)
C7 0.039(3) 0.033(2) 0.044(2) 0.004(2) -0.003(2) -0.009(2)
C8 0.031(2) 0.037(2) 0.044(2) -0.011(2) -0.004(2) 0.004(2)
C9 0.058(3) 0.055(3) 0.063(3) -0.030(3) 0.002(3) -0.003(3)
C10 0.042(3) 0.045(3) 0.068(3) -0.004(2) -0.002(2) 0.013(3)
C11 0.062(3) 0.027(2) 0.037(2) -0.005(2) 0.001(2) 0.002(3)
C12 0.056(3) 0.029(2) 0.040(2) 0.002(2) 0.011(2) -0.001(2)
C13 0.043(3) 0.024(2) 0.036(2) -0.0007(19) 0.005(2) -0.001(2)
C14 0.039(3) 0.031(2) 0.032(2) -0.0028(18) 0.007(2) 0.002(2)
C15 0.036(3) 0.031(2) 0.041(2) -0.002(2) 0.005(2) 0.003(2)
C17 0.049(3) 0.026(2) 0.031(2) -0.0022(19) 0.003(2) 0.003(2)
C18 0.060(3) 0.056(3) 0.039(3) -0.002(2) -0.007(2) -0.008(3)
C19 0.042(3) 0.038(3) 0.029(2) -0.008(2) 0.002(2) 0.001(2)
C20 0.040(3) 0.051(3) 0.042(3) 0.009(2) 0.002(2) 0.000(3)
C21 0.048(3) 0.037(2) 0.039(2) 0.000(2) -0.004(2) -0.005(3)
C22 0.060(3) 0.037(3) 0.046(3) -0.008(2) 0.015(2) 0.005(3)

loop_
_atom_type_symbol
_atom_type_description
_atom_type_number_in_cell
_atom_type_scat_dispersion_real
_atom_type_scat_dispersion_imag
_atom_type_scat_source
C C 84 0.0033 0.0016
; International Tables for Crystallography (1992). 
Vol. C, Tables 4.2.6.8 and 6.1.1.4
;
H H 136 0.0000 0.0000
; International Tables for Crystallography (1992). 
Vol. C, Tables 4.2.6.8 and 6.1.1.4
;
O O 20 0.0106 0.0060
; International Tables for Crystallography (1992). 
Vol. C, Tables 4.2.6.8 and 6.1.1.4
;

loop_
_geom_angle_atom_site_label_1
_geom_angle_atom_site_label_2
_geom_angle_atom_site_label_3
_geom_angle
C1 O1 H1 109(3)
C15 O16 C17 116.5(3)
O1 C1 C6 107.2(3)
O1 C1 C11 105.0(3)
C6 C1 C11 111.8(3)
O1 C1 C2 115.8(3)
C6 C1 C2 103.2(3)
C11 C1 C2 113.8(3)
C7 C2 C3 114.7(3)
C7 C2 C1 116.3(3)
C3 C2 C1 104.8(3)
C7 C2 C8 116.2(3)
C3 C2 C8 100.7(3)
C1 C2 C8 102.0(3)
C2 C3 C4 104.0(3)
C2 C3 H31 110.9
C4 C3 H31 110.9
C2 C3 H32 110.9
C4 C3 H32 110.9
H31 C3 H32 109.0
C5 C4 C3 102.5(3)
C5 C4 H41 111.3
C3 C4 H41 111.3
C5 C4 H42 111.3
C3 C4 H42 111.3
H41 C4 H42 109.2
C6 C5 C8 103.2(3)
C6 C5 C4 106.7(3)
C8 C5 C4 103.0(3)
C6 C5 H5 114.2
C8 C5 H5 114.2
C4 C5 H5 114.2
C5 C6 C1 104.1(3)
C5 C6 H61 110.9
C1 C6 H61 110.9
C5 C6 H62 110.9
C1 C6 H62 110.9
H61 C6 H62 109.0
C2 C7 H71 109.5
C2 C7 H72 109.5
H71 C7 H72 109.5
C2 C7 H73 109.5
H71 C7 H73 109.5
H72 C7 H73 109.5
C10 C8 C9 107.1(3)
C10 C8 C5 113.8(4)
C9 C8 C5 113.7(3)
C10 C8 C2 115.8(3)
C9 C8 C2 112.8(3)
C5 C8 C2 93.4(3)
C8 C9 H91 109.5
C8 C9 H92 109.5
H91 C9 H92 109.5
C8 C9 H93 109.5
H91 C9 H93 109.5
H92 C9 H93 109.5
C8 C10 H101 109.5
C8 C10 H102 109.5
H101 C10 H102 109.5
C8 C10 H103 109.5
H101 C10 H103 109.5
H102 C10 H103 109.5
O11 C11 C12 119.4(4)
O11 C11 C1 121.3(4)
C12 C11 C1 119.2(3)
C11 C12 C13 110.5(3)
C11 C12 H121 109.5
C13 C12 H121 109.5
C11 C12 H122 109.5
C13 C12 H122 109.5
H121 C12 H122 108.1
C12 C13 C14 115.5(3)
C12 C13 H131 108.4
C14 C13 H131 108.4
C12 C13 H132 108.4
C14 C13 H132 108.4
H131 C13 H132 107.5
C19 C14 C15 108.7(3)
C19 C14 C13 111.0(3)
C15 C14 C13 107.3(3)
C19 C14 C21 110.4(3)
C15 C14 C21 107.2(3)
C13 C14 C21 112.1(3)
O15 C15 O16 125.3(3)
O15 C15 C14 124.8(4)
O16 C15 C14 109.9(3)
O16 C17 C22 105.6(3)
O16 C17 C18 108.1(3)
C22 C17 C18 113.9(3)
O16 C17 H17 109.7
C22 C17 H17 109.7
C18 C17 H17 109.7
C17 C18 H181 109.5
C17 C18 H182 109.5
H181 C18 H182 109.5
C17 C18 H183 109.5
H181 C18 H183 109.5
H182 C18 H183 109.5
O19 C19 C20 121.8(4)
O19 C19 C14 120.8(4)
C20 C19 C14 117.3(4)
C19 C20 H201 109.5
C19 C20 H202 109.5
H201 C20 H202 109.5
C19 C20 H203 109.5
H201 C20 H203 109.5
H202 C20 H203 109.5
C14 C21 H211 109.5
C14 C21 H212 109.5
H211 C21 H212 109.5
C14 C21 H213 109.5
H211 C21 H213 109.5
H212 C21 H213 109.5
C17 C22 H221 109.5
C17 C22 H222 109.5
H221 C22 H222 109.5
C17 C22 H223 109.5
H221 C22 H223 109.5
H222 C22 H223 109.5

loop_
_geom_bond_atom_site_label_1
_geom_bond_atom_site_label_2
_geom_bond_distance
O1 C1 1.434(4)
O1 H1 0.80(4)
O11 C11 1.207(4)
O15 C15 1.197(4)
O16 C15 1.347(5)
O16 C17 1.475(4)
O19 C19 1.225(5)
C1 C6 1.535(5)
C1 C11 1.546(5)
C1 C2 1.564(5)
C2 C7 1.513(5)
C2 C3 1.549(5)
C2 C8 1.575(5)
C3 C4 1.557(5)
C3 H31 0.9900
C3 H32 0.9900
C4 C5 1.537(5)
C4 H41 0.9900
C4 H42 0.9900
C5 C6 1.524(5)
C5 C8 1.536(6)
C5 H5 1.0000
C6 H61 0.9900
C6 H62 0.9900
C7 H71 0.9800
C7 H72 0.9800
C7 H73 0.9800
C8 C10 1.522(5)
C8 C9 1.532(5)
C9 H91 0.9800
C9 H92 0.9800
C9 H93 0.9800
C10 H101 0.9800
C10 H102 0.9800
C10 H103 0.9800
C11 C12 1.524(6)
C12 C13 1.526(5)
C12 H121 0.9900
C12 H122 0.9900
C13 C14 1.533(5)
C13 H131 0.9900
C13 H132 0.9900
C14 C19 1.516(6)
C14 C15 1.531(5)
C14 C21 1.542(6)
C17 C22 1.497(6)
C17 C18 1.514(6)
C17 H17 1.0000
C18 H181 0.9800
C18 H182 0.9800
C18 H183 0.9800
C19 C20 1.502(6)
C20 H201 0.9800
C20 H202 0.9800
C20 H203 0.9800
C21 H211 0.9800
C21 H212 0.9800
C21 H213 0.9800
C22 H221 0.9800
C22 H222 0.9800
C22 H223 0.9800

loop_
_geom_hbond_atom_site_label_D
_geom_hbond_atom_site_label_H
_geom_hbond_atom_site_label_A
_geom_hbond_distance_DH
_geom_hbond_distance_HA
_geom_hbond_distance_DA
_geom_hbond_angle_DHA
_geom_hbond_site_symmetry_A
_geom_hbond_publ_flag
O1 H1 O19 0.80(4) 2.11(4) 2.840(4) 152(4) 3_466 yes

loop_
_geom_torsion_atom_site_label_1
_geom_torsion_atom_site_label_2
_geom_torsion_atom_site_label_3
_geom_torsion_atom_site_label_4
_geom_torsion
O1 C1 C2 C7 -43.1(5)
C6 C1 C2 C7 -159.9(3)
C11 C1 C2 C7 78.7(4)
O1 C1 C2 C3 -171.0(3)
C6 C1 C2 C3 72.2(3)
C11 C1 C2 C3 -49.1(4)
O1 C1 C2 C8 84.4(4)
C6 C1 C2 C8 -32.4(3)
C11 C1 C2 C8 -153.8(3)
C7 C2 C3 C4 160.8(3)
C1 C2 C3 C4 -70.4(4)
C8 C2 C3 C4 35.2(4)
C2 C3 C4 C5 -0.4(4)
C3 C4 C5 C6 72.4(4)
C3 C4 C5 C8 -35.9(4)
C8 C5 C6 C1 37.0(4)
C4 C5 C6 C1 -71.2(4)
O1 C1 C6 C5 -124.7(3)
C11 C1 C6 C5 120.7(4)
C2 C1 C6 C5 -2.0(4)
C6 C5 C8 C10 65.4(4)
C4 C5 C8 C10 176.3(3)
C6 C5 C8 C9 -171.7(3)
C4 C5 C8 C9 -60.7(4)
C6 C5 C8 C2 -54.8(3)
C4 C5 C8 C2 56.1(3)
C7 C2 C8 C10 61.8(5)
C3 C2 C8 C10 -173.7(3)
C1 C2 C8 C10 -65.8(4)
C7 C2 C8 C9 -62.1(4)
C3 C2 C8 C9 62.4(4)
C1 C2 C8 C9 170.2(3)
C7 C2 C8 C5 -179.7(3)
C3 C2 C8 C5 -55.1(3)
C1 C2 C8 C5 52.7(3)
O1 C1 C11 O11 -119.6(4)
C6 C1 C11 O11 -3.7(6)
C2 C1 C11 O11 112.8(5)
O1 C1 C11 C12 59.5(5)
C6 C1 C11 C12 175.4(4)
C2 C1 C11 C12 -68.2(5)
O11 C11 C12 C13 31.4(6)
C1 C11 C12 C13 -147.7(4)
C11 C12 C13 C14 -177.1(3)
C12 C13 C14 C19 -57.4(5)
C12 C13 C14 C15 -176.0(3)
C12 C13 C14 C21 66.5(5)
C17 O16 C15 O15 0.9(6)
C17 O16 C15 C14 179.8(3)
C19 C14 C15 O15 -144.8(4)
C13 C14 C15 O15 -24.7(6)
C21 C14 C15 O15 95.9(5)
C19 C14 C15 O16 36.3(5)
C13 C14 C15 O16 156.5(3)
C21 C14 C15 O16 -83.0(4)
C15 O16 C17 C22 -152.7(3)
C15 O16 C17 C18 85.1(4)
C15 C14 C19 O19 -120.0(4)
C13 C14 C19 O19 122.2(4)
C21 C14 C19 O19 -2.7(5)
C15 C14 C19 C20 62.1(4)
C13 C14 C19 C20 -55.7(4)
C21 C14 C19 C20 179.4(3)
